data_4322761
loop_
_publ_author_name
'G\'eraldine Lenoble'
'Pascal G. Lacroix'
'Jean-Claude Daran'
'Santo Di Bella'
'Keitaro Nakatani'

_publ_contact_author
;
Jean-Claude Daran
Laboratoire de Chimie de Coordination
UPR-CNRS 8241
205, route de Narbonne
31077 Toulouse cedex, France
;
_publ_contact_author_email ' daran@lcc-toulouse.fr '
_publ_contact_author_fax ' (33) 5 61 55 30 03 '
_publ_contact_author_phone ' (33) 5 61 33 31 74 '
_publ_section_title
;
 Syntheses, Crystal Structures, and NLO Properties of New Chiral Inorganic
 Chromophores for Second-Harmonic Generation
;
_journal_name_full 'Inorganic Chemistry'
_journal_page_first 2158
_journal_page_last 2165
_journal_paper_doi 10.1021/ic970481w
_journal_volume 37
_journal_year 1998
_chemical_compound_source
;
 Synthetic route
;
_chemical_formula_moiety ' C28 H38 Mn1 Cl1 O2 N4 '
_chemical_formula_sum 'C28 H38 Cl Mn N4 O2'
_chemical_formula_weight 553.02
_space_group_IT_number 19
_symmetry_cell_setting orthorhombic
_symmetry_space_group_name_Hall 'P 2ac 2ab'
_symmetry_space_group_name_H-M 'P 21 21 21'
_atom_sites_solution_hydrogens geom
_atom_sites_solution_primary direct
_cell_angle_alpha 90.000(1)
_cell_angle_beta 90.000(1)
_cell_angle_gamma 90.000(1)
_cell_formula_units_Z 4.00
_cell_length_a 7.233(1)
_cell_length_b 15.159(2)
_cell_length_c 25.591(2)
_cell_measurement_reflns_used 25
_cell_measurement_temperature 293(2)
_cell_measurement_theta_max 12
_cell_measurement_theta_min 11
_cell_volume 2805.9(6)
_computing_cell_refinement 'CAD-4 software (Enraf-Nonius, 1989)'
_computing_data_collection 'CAD-4 software (Enraf-Nonius, 1989)'
_computing_data_reduction
;
RC93 (Watkin, D.J., Prout, C.K., Lilley, P.M.deQ., 1994 )
;
_diffrn_ambient_temperature 293(2)
_diffrn_measurement_device ' Enraf-nonius CAD4 '
_diffrn_measurement_method \w2\q
_diffrn_radiation_monochromator graphite
_diffrn_radiation_type 'Mo K\a'
_diffrn_radiation_wavelength 0.71073
_diffrn_reflns_av_R_equivalents 0.052
_diffrn_reflns_limit_h_max 7
_diffrn_reflns_limit_h_min -7
_diffrn_reflns_limit_k_max 16
_diffrn_reflns_limit_k_min 0
_diffrn_reflns_limit_l_max 28
_diffrn_reflns_limit_l_min 0
_diffrn_reflns_number 2290
_diffrn_reflns_theta_max 23.00
_diffrn_reflns_theta_min 1.5
_diffrn_standards_decay_% 26.90
_diffrn_standards_interval_count 200
_diffrn_standards_interval_time ' 2 hrs '
_diffrn_standards_number 2
_exptl_absorpt_coefficient_mu 0.577
_exptl_absorpt_correction_T_max 1.00
_exptl_absorpt_correction_T_min 0.87
_exptl_absorpt_correction_type refdelf
_exptl_absorpt_process_details
;
 refined from delta-F ( Walker, N., Stuart, D., DIFABS, (1983)
 Acta Cryst, A39, 158-166)
;
_exptl_crystal_colour ' darkbrown '
_exptl_crystal_density_diffrn 1.309
_exptl_crystal_density_meas ?
_exptl_crystal_description ' flat box '
_exptl_crystal_F_000 1169.85
_exptl_crystal_size_max 0.40
_exptl_crystal_size_mid 0.20
_exptl_crystal_size_min 0.10
_refine_diff_density_max 0.40
_refine_diff_density_min -0.40
_refine_ls_abs_structure_details 'Flack, H. D. (1983), Acta Cryst. A39, 876-881'
_refine_ls_abs_structure_Flack 0.03(6)
_refine_ls_extinction_method None
_refine_ls_goodness_of_fit_obs 0.9812
_refine_ls_hydrogen_treatment constr
_refine_ls_matrix_type full
_refine_ls_number_parameters 177
_refine_ls_number_reflns 1493
_refine_ls_R_factor_obs 0.0462
_refine_ls_shift/esd_max 0.073565
_refine_ls_structure_factor_coef F
_refine_ls_weighting_details
; Robust-resistant weighting scheme (Prince E, 1982): 
 w=y[1-(\DF/6\s(Fo^2^)]^2^' where y=1/\SArTr(x) with 3 coefficients 
 Ar(0.952, 0.464, 0.466) for the Chebyshev polynomial ArTr(x) where x was
 Fc/Fc(max).
;
_refine_ls_weighting_scheme calc
_refine_ls_wR_factor_obs 0.0558
_reflns_number_observed 1493
_reflns_number_total 2152
_reflns_observed_criterion >2.00\s(I)
_cod_data_source_file ic970481w_1.cif
_cod_data_source_block (Mn(III)LCl)
_cod_depositor_comments
;
The following automatic conversions were performed:

'_exptl_crystal_density_meas' value ' not measured ' was changed to
'?' - the value is perceived as not measured.

Automatic conversion script
Id: cif_fix_values 3008 2015-01-20 13:52:24Z robertas 

The following automatic conversions were performed:

'_atom_sites_solution_primary' value 'Direct_Methods' was changed to
'direct'.

Automatic conversion script
Id: cif_fix_values 6452 2018-10-05 10:23:21Z andrius 
;
_cod_original_cell_volume 2806(1)
_cod_original_sg_symbol_H-M 'P 21 21 21 '
_cod_original_formula_sum ' C28 H38 Mn1 Cl1 O2 N4 '
_cod_database_code 4322761

loop_
_symmetry_equiv_pos_as_xyz
x,y,z
x+1/2,-y+1/2,-z
-x,y+1/2,-z+1/2
-x+1/2,-y,z+1/2

loop_
_atom_site_aniso_label
_atom_site_aniso_U_11
_atom_site_aniso_U_22
_atom_site_aniso_U_33
_atom_site_aniso_U_23
_atom_site_aniso_U_13
_atom_site_aniso_U_12
MN1 0.0389(6) 0.0367(5) 0.0357(6) 0.0074(6) 0.0025(7) -0.0001(7)
CL1 0.052(2) 0.057(1) 0.067(2) -0.009(1) 0.001(1) -0.015(1)
O1 0.059(4) 0.057(3) 0.046(4) 0.017(3) 0.010(4) 0.029(3)
O2 0.047(4) 0.052(3) 0.041(3) 0.006(3) 0.011(3) 0.010(3)
N1 0.040(4) 0.041(3) 0.034(4) 0.007(3) 0.002(4) 0.004(3)
N2 0.034(3) 0.042(4) 0.034(3) -0.002(3) 0.002(3) -0.008(3)

loop_
_atom_site_label
_atom_site_fract_x
_atom_site_fract_y
_atom_site_fract_z
_atom_site_U_iso_or_equiv
_atom_site_occupancy
_atom_site_thermal_displace_type
MN1 0.0894(2) 0.56022(8) 0.17064(5) 0.0371 1.0000 Uani
CL1 0.2264(3) 0.6771(1) 0.2196(1) 0.0587 1.0000 Uani
O1 0.2892(8) 0.5054(4) 0.1364(2) 0.0542 1.0000 Uani
O2 0.0317(8) 0.6244(3) 0.1109(2) 0.0465 1.0000 Uani
N1 0.099(1) 0.4727(4) 0.2276(2) 0.0385 1.0000 Uani
N2 -0.1686(8) 0.5728(4) 0.1978(2) 0.0364 1.0000 Uani
N15 0.795(1) 0.3165(6) 0.0965(4) 0.081(3) 1.0000 Uiso
N25 -0.1918(9) 0.8704(4) 0.0161(2) 0.038(2) 1.0000 Uiso
C1 -0.041(1) 0.4903(5) 0.2683(3) 0.041(2) 1.0000 Uiso
C2 -0.218(1) 0.5098(5) 0.2398(3) 0.039(2) 1.0000 Uiso
C3 -0.365(1) 0.5408(6) 0.2776(4) 0.058(3) 1.0000 Uiso
C4 -0.393(2) 0.4719(6) 0.3193(4) 0.070(3) 1.0000 Uiso
C5 -0.216(2) 0.4493(7) 0.3475(4) 0.072(3) 1.0000 Uiso
C6 -0.068(1) 0.4204(5) 0.3101(3) 0.055(2) 1.0000 Uiso
C11 0.390(1) 0.4356(5) 0.1490(3) 0.042(2) 1.0000 Uiso
C12 0.356(1) 0.3864(6) 0.1947(4) 0.048(2) 1.0000 Uiso
C13 0.470(1) 0.3116(6) 0.2045(4) 0.056(3) 1.0000 Uiso
C14 0.610(1) 0.2897(6) 0.1727(4) 0.065(3) 1.0000 Uiso
C15 0.649(1) 0.3388(6) 0.1275(4) 0.059(3) 1.0000 Uiso
C16 0.537(1) 0.4128(5) 0.1168(4) 0.052(2) 1.0000 Uiso
C21 -0.093(1) 0.6897(4) 0.1068(3) 0.035(2) 1.0000 Uiso
C22 -0.248(1) 0.6933(5) 0.1407(3) 0.038(2) 1.0000 Uiso
C23 -0.374(1) 0.7625(5) 0.1320(3) 0.043(2) 1.0000 Uiso
C24 -0.355(1) 0.8222(5) 0.0927(3) 0.044(2) 1.0000 Uiso
C25 -0.204(1) 0.8154(5) 0.0579(3) 0.036(2) 1.0000 Uiso
C26 -0.071(1) 0.7492(5) 0.0668(3) 0.035(2) 1.0000 Uiso
C121 0.210(1) 0.4065(5) 0.2301(4) 0.043(2) 1.0000 Uiso
C151 0.889(2) 0.2287(8) 0.1023(5) 0.090(4) 1.0000 Uiso
C152 1.045(3) 0.242(1) 0.1351(7) 0.145(7) 1.0000 Uiso
C153 0.854(2) 0.3689(7) 0.0533(5) 0.083(4) 1.0000 Uiso
C154 0.762(2) 0.344(1) 0.0037(6) 0.117(5) 1.0000 Uiso
C221 -0.282(1) 0.6332(5) 0.1813(3) 0.041(2) 1.0000 Uiso
C251 -0.319(1) 0.9447(7) 0.0087(3) 0.052(2) 1.0000 Uiso
C252 -0.268(2) 1.0232(7) 0.0426(5) 0.077(3) 1.0000 Uiso
C253 -0.038(1) 0.8645(5) -0.0212(3) 0.047(2) 1.0000 Uiso
C254 0.137(1) 0.9077(7) -0.0031(4) 0.072(3) 1.0000 Uiso
H11 0.0067 0.5392 0.2880 0.0488 1.0000 Uiso
H21 -0.2722 0.4592 0.2234 0.0470 1.0000 Uiso
H31 -0.3267 0.5952 0.2935 0.0697 1.0000 Uiso
H32 -0.4789 0.5499 0.2591 0.0697 1.0000 Uiso
H41 -0.4808 0.4938 0.3442 0.0840 1.0000 Uiso
H42 -0.4403 0.4194 0.3032 0.0840 1.0000 Uiso
H51 -0.1742 0.5004 0.3663 0.0866 1.0000 Uiso
H52 -0.2405 0.4024 0.3718 0.0866 1.0000 Uiso
H61 0.0455 0.4119 0.3288 0.0661 1.0000 Uiso
H62 -0.1043 0.3659 0.2939 0.0661 1.0000 Uiso
H131 0.4459 0.2758 0.2346 0.0676 1.0000 Uiso
H141 0.6848 0.2394 0.1811 0.0780 1.0000 Uiso
H161 0.5633 0.4483 0.0866 0.0626 1.0000 Uiso
H231 -0.4788 0.7678 0.1549 0.0512 1.0000 Uiso
H241 -0.4443 0.8687 0.0885 0.0528 1.0000 Uiso
H261 0.0354 0.7456 0.0446 0.0416 1.0000 Uiso
H1211 0.1931 0.3666 0.2588 0.0513 1.0000 Uiso
H2211 -0.3993 0.6371 0.1985 0.0497 1.0000 Uiso
H1531 0.9854 0.3617 0.0492 0.0998 1.0000 Uiso
H1532 0.8271 0.4296 0.0607 0.0998 1.0000 Uiso
H1541 0.8070 0.3812 -0.0240 0.1405 1.0000 Uiso
H1542 0.7895 0.2836 -0.0043 0.1405 1.0000 Uiso
H1543 0.6312 0.3516 0.0072 0.1405 1.0000 Uiso
H1511 0.9280 0.2071 0.0688 0.1079 1.0000 Uiso
H1512 0.8063 0.1869 0.1180 0.1079 1.0000 Uiso
H1521 1.1095 0.1876 0.1400 0.1744 1.0000 Uiso
H1522 1.1266 0.2846 0.1192 0.1744 1.0000 Uiso
H1523 1.0048 0.2643 0.1685 0.1744 1.0000 Uiso
H2511 -0.3155 0.9625 -0.0273 0.0626 1.0000 Uiso
H2512 -0.4419 0.9260 0.0175 0.0626 1.0000 Uiso
H2521 -0.3543 1.0703 0.0366 0.0917 1.0000 Uiso
H2522 -0.1456 1.0427 0.0339 0.0917 1.0000 Uiso
H2523 -0.2720 1.0062 0.0787 0.0917 1.0000 Uiso
H2531 -0.0761 0.8922 -0.0532 0.0561 1.0000 Uiso
H2532 -0.0128 0.8033 -0.0275 0.0561 1.0000 Uiso
H2541 0.2301 0.9012 -0.0295 0.0859 1.0000 Uiso
H2542 0.1142 0.9693 0.0030 0.0859 1.0000 Uiso
H2543 0.1775 0.8804 0.0287 0.0859 1.0000 Uiso

loop_
_atom_type_symbol
_atom_type_scat_dispersion_real
_atom_type_scat_dispersion_imag
_atom_type_scat_Cromer_Mann_a1
_atom_type_scat_Cromer_Mann_b1
_atom_type_scat_Cromer_Mann_a2
_atom_type_scat_Cromer_Mann_b2
_atom_type_scat_Cromer_Mann_a3
_atom_type_scat_Cromer_Mann_b3
_atom_type_scat_Cromer_Mann_a4
_atom_type_scat_Cromer_Mann_b4
_atom_type_scat_Cromer_Mann_c
_atom_type_scat_source
'C   ' 0.0020 0.0020 2.3100 20.8439 1.0200 10.2075 1.5886 0.5687 0.8650 51.6512 0.2156 International_Tables_Vol_IV_Table_2.2B
'H   ' 0.0000 0.0000 0.4930 10.5109 0.3229 26.1257 0.1402 3.1424 0.0408 57.7997 0.0030 International_Tables_Vol_IV_Table_2.2B
'N   ' 0.0040 0.0030 12.2126 0.0057 3.1322 9.8933 2.0125 28.9975 1.1663 0.5826 -11.5290 International_Tables_Vol_IV_Table_2.2B
'O   ' 0.0080 0.0060 3.0485 13.2771 2.2868 5.7011 1.5463 0.3239 0.8670 32.9089 0.2508 International_Tables_Vol_IV_Table_2.2B
'Cl  ' 0.1320 0.1590 11.4604 0.0104 7.1964 1.1662 6.2556 18.5194 1.6455 47.7784 -9.5574 International_Tables_Vol_IV_Table_2.2B
'Mn  ' 0.2950 0.7290 11.2819 5.3409 7.3573 0.3432 3.0193 17.8674 2.2441 83.7543 1.0896 International_Tables_Vol_IV_Table_2.2B

loop_
_geom_angle_atom_site_label_1
_geom_angle_site_symmetry_1
_geom_angle_atom_site_label_2
_geom_angle_site_symmetry_2
_geom_angle_atom_site_label_3
_geom_angle_site_symmetry_3
_geom_angle
_geom_angle_publ_flag
CL1 . MN1 . O1 . 104.6(2) yes
CL1 . MN1 . O2 . 97.8(2) yes
O1 . MN1 . O2 . 91.2(2) yes
CL1 . MN1 . N1 . 95.6(2) yes
O1 . MN1 . N1 . 91.1(3) yes
O2 . MN1 . N1 . 165.3(3) yes
CL1 . MN1 . N2 . 97.7(2) yes
O1 . MN1 . N2 . 156.9(3) yes
O2 . MN1 . N2 . 91.5(2) yes
N1 . MN1 . N2 . 80.8(3) yes
MN1 . O1 . C11 . 131.5(5) yes
MN1 . O2 . C21 . 127.0(5) yes
MN1 . N1 . C1 . 112.1(5) yes
MN1 . N1 . C121 . 125.6(6) yes
C1 . N1 . C121 . 122.3(7) yes
MN1 . N2 . C2 . 114.5(5) yes
MN1 . N2 . C221 . 122.8(5) yes
C2 . N2 . C221 . 122.6(6) yes
C15 . N15 . C151 . 120.7(10) yes
C15 . N15 . C153 . 123.1(9) yes
C151 . N15 . C153 . 115.8(10) yes
C25 . N25 . C251 . 122.1(7) yes
C25 . N25 . C253 . 121.6(7) yes
C251 . N25 . C253 . 115.9(6) yes
N1 . C1 . C2 . 106.1(6) yes
N1 . C1 . C6 . 117.5(7) yes
C2 . C1 . C6 . 111.4(7) yes
N2 . C2 . C1 . 105.8(6) yes
N2 . C2 . C3 . 115.7(7) yes
C1 . C2 . C3 . 110.6(7) yes
C2 . C3 . C4 . 109.4(7) yes
C3 . C4 . C5 . 112.6(9) yes
C4 . C5 . C6 . 111.3(8) yes
C1 . C6 . C5 . 109.9(7) yes
O1 . C11 . C12 . 121.9(8) yes
O1 . C11 . C16 . 118.5(7) yes
C12 . C11 . C16 . 119.6(8) yes
C11 . C12 . C13 . 117.8(8) yes
C11 . C12 . C121 . 122.9(8) yes
C13 . C12 . C121 . 119.2(8) yes
C12 . C13 . C14 . 121.8(9) yes
C13 . C14 . C15 . 121.5(9) yes
N15 . C15 . C14 . 120.5(9) yes
N15 . C15 . C16 . 121.9(9) yes
C14 . C15 . C16 . 117.6(9) yes
C11 . C16 . C15 . 121.5(9) yes
O2 . C21 . C22 . 120.7(6) yes
O2 . C21 . C26 . 118.0(7) yes
C22 . C21 . C26 . 121.2(7) yes
C21 . C22 . C23 . 116.4(7) yes
C21 . C22 . C221 . 124.2(7) yes
C23 . C22 . C221 . 119.4(7) yes
C22 . C23 . C24 . 123.3(8) yes
C23 . C24 . C25 . 119.7(7) yes
N25 . C25 . C24 . 120.1(7) yes
N25 . C25 . C26 . 121.4(7) yes
C24 . C25 . C26 . 118.5(7) yes
C21 . C26 . C25 . 120.9(8) yes
N1 . C121 . C12 . 126.8(8) yes
N15 . C151 . C152 . 106.7(11) yes
N15 . C153 . C154 . 112.8(10) yes
N2 . C221 . C22 . 126.2(7) yes
N25 . C251 . C252 . 112.0(8) yes
N25 . C253 . C254 . 114.3(7) yes

loop_
_geom_bond_atom_site_label_1
_geom_bond_site_symmetry_1
_geom_bond_atom_site_label_2
_geom_bond_site_symmetry_2
_geom_bond_distance
_geom_bond_publ_flag
MN1 . CL1 . 2.386(3) yes
MN1 . O1 . 1.883(6) yes
MN1 . O2 . 1.859(5) yes
MN1 . N1 . 1.972(6) yes
MN1 . N2 . 2.000(6) yes
O1 . C11 . 1.33(1) yes
O2 . C21 . 1.341(9) yes
N1 . C1 . 1.47(1) yes
N1 . C121 . 1.29(1) yes
N2 . C2 . 1.48(1) yes
N2 . C221 . 1.30(1) yes
N15 . C15 . 1.36(1) yes
N15 . C151 . 1.50(1) yes
N15 . C153 . 1.43(1) yes
N25 . C25 . 1.36(1) yes
N25 . C251 . 1.47(1) yes
N25 . C253 . 1.47(1) yes
C1 . C2 . 1.50(1) yes
C1 . C6 . 1.52(1) yes
C2 . C3 . 1.51(1) yes
C3 . C4 . 1.51(1) yes
C4 . C5 . 1.51(2) yes
C5 . C6 . 1.50(1) yes
C11 . C12 . 1.41(1) yes
C11 . C16 . 1.39(1) yes
C12 . C13 . 1.42(1) yes
C12 . C121 . 1.42(1) yes
C13 . C14 . 1.34(1) yes
C14 . C15 . 1.40(1) yes
C15 . C16 . 1.41(1) yes
C21 . C22 . 1.42(1) yes
C21 . C26 . 1.37(1) yes
C22 . C23 . 1.41(1) yes
C22 . C221 . 1.40(1) yes
C23 . C24 . 1.36(1) yes
C24 . C25 . 1.42(1) yes
C25 . C26 . 1.41(1) yes
C151 . C152 . 1.42(2) yes
C153 . C154 . 1.48(2) yes
C251 . C252 . 1.52(1) yes
C253 . C254 . 1.50(1) yes
